data_4500993
loop_
_publ_author_name
'Abrahams, Brendan F.'
'Hudson, Timothy A.'
'McCormick, Laura J.'
'Robson, Richard'

_publ_section_title
;
 Coordination Polymers of 2,5-Dihydroxybenzoquinone and Chloranilic Acid
 with the (10,3)-aTopology
;
_journal_issue 7
_journal_name_full 'Crystal Growth &amp; Design'
_journal_page_first 2717
_journal_paper_doi 10.1021/cg2005908
_journal_volume 11
_journal_year 2011
_chemical_formula_sum 'C50 H104 Mn2 N2 O25'
_chemical_formula_weight 1243.23
_chemical_name_systematic
;
 ?
;
_space_group_IT_number 142
_symmetry_cell_setting tetragonal
_symmetry_space_group_name_Hall 'I 4bw 2aw -1bw'
_symmetry_space_group_name_H-M 'I 41/a c d :1'
_atom_sites_solution_hydrogens geom
_atom_sites_solution_primary direct
_atom_sites_solution_secondary difmap
_audit_creation_method SHELXL-97
_cell_angle_alpha 90.00
_cell_angle_beta 90.00
_cell_angle_gamma 90.00
_cell_formula_units_Z 8
_cell_length_a 23.4246(6)
_cell_length_b 23.4246(6)
_cell_length_c 21.3264(12)
_cell_measurement_reflns_used 6466
_cell_measurement_temperature 130(2)
_cell_measurement_theta_max 72.7299
_cell_measurement_theta_min 3.7698
_cell_volume 11702.0(8)
_computing_cell_refinement
;
CrysAlisPro, Agilent Technologies,
Version 1.171.34.49 (release 20-01-2011 CrysAlis171 .NET)
(compiled Jan 20 2011,15:58:25)
;
_computing_data_collection
;
CrysAlisPro, Agilent Technologies,
Version 1.171.34.49 (release 20-01-2011 CrysAlis171 .NET)
(compiled Jan 20 2011,15:58:25)
;
_computing_data_reduction
;
CrysAlisPro, Agilent Technologies,
Version 1.171.34.49 (release 20-01-2011 CrysAlis171 .NET)
(compiled Jan 20 2011,15:58:25)
;
_computing_structure_refinement 'SHELXL-97 (Sheldrick, 1997)'
_computing_structure_solution 'SHELXS-97 (Sheldrick, 1997)'
_diffrn_ambient_temperature 130(2)
_diffrn_detector_area_resol_mean 10.2273
_diffrn_measured_fraction_theta_full 0.984
_diffrn_measured_fraction_theta_max 0.984
_diffrn_measurement_device_type 'SuperNova, Dual, Cu at zero, Atlas'
_diffrn_measurement_method '\w scans'
_diffrn_radiation_monochromator mirror
_diffrn_radiation_source 'SuperNova (Cu) X-ray Source'
_diffrn_radiation_type CuK\a
_diffrn_radiation_wavelength 1.54184
_diffrn_reflns_av_R_equivalents 0.1281
_diffrn_reflns_av_sigmaI/netI 0.0652
_diffrn_reflns_limit_h_max 28
_diffrn_reflns_limit_h_min -20
_diffrn_reflns_limit_k_max 28
_diffrn_reflns_limit_k_min -28
_diffrn_reflns_limit_l_max 24
_diffrn_reflns_limit_l_min -26
_diffrn_reflns_number 11635
_diffrn_reflns_theta_full 72.95
_diffrn_reflns_theta_max 72.95
_diffrn_reflns_theta_min 3.77
_exptl_absorpt_coefficient_mu 4.219
_exptl_absorpt_correction_T_max 1.00000
_exptl_absorpt_correction_T_min 0.23752
_exptl_absorpt_correction_type multi-scan
_exptl_absorpt_process_details
;
CrysAlisPro, Oxford Diffraction Ltd.,
Version 1.171.34.39 (release 18-08-2010 CrysAlis171 .NET)
(compiled Aug 18 2010,17:42:00)
Empirical absorption correction using spherical harmonics,
 implemented in SCALE3 ABSPACK scaling algorithm.
;
_exptl_crystal_colour black
_exptl_crystal_density_diffrn 1.411
_exptl_crystal_density_method 'not measured'
_exptl_crystal_description block
_exptl_crystal_F_000 5344
_exptl_crystal_size_max 0.80
_exptl_crystal_size_mid 0.60
_exptl_crystal_size_min 0.50
_platon_squeeze_details
;
The unit cell contains 16 highly disordered tetrabutylammonium cations and 104 H2O
molecules which have been treated as a diffuse contribution to the overall scattering
without specific atom positions by SQUEEZE/PLATON.
;
_refine_diff_density_max 0.638
_refine_diff_density_min -0.893
_refine_diff_density_rms 0.096
_refine_ls_abs_structure_details 'Flack H D (1983), Acta Cryst. A39, 876-881'
_refine_ls_extinction_method none
_refine_ls_goodness_of_fit_ref 1.196
_refine_ls_hydrogen_treatment constr
_refine_ls_matrix_type full
_refine_ls_number_parameters 74
_refine_ls_number_reflns 2892
_refine_ls_number_restraints 0
_refine_ls_restrained_S_all 1.196
_refine_ls_R_factor_all 0.1509
_refine_ls_R_factor_gt 0.1252
_refine_ls_shift/su_max 0.000
_refine_ls_shift/su_mean 0.000
_refine_ls_structure_factor_coef Fsqd
_refine_ls_weighting_details 'calc w=1/[\s^2^(Fo^2^)+(0.2000P)^2^+0.0000P] where P=(Fo^2^+2Fc^2^)/3'
_refine_ls_weighting_scheme calc
_refine_ls_wR_factor_gt 0.3471
_refine_ls_wR_factor_ref 0.3675
_reflns_number_gt 1824
_reflns_number_total 2892
_reflns_threshold_expression >2sigma(I)
_cod_data_source_file cg2005908_si_002.cif
_cod_data_source_block (NBu4)2[Mn2(dhbq)3]
_cod_original_sg_symbol_H-M I4(1)/acd
_cod_database_code 4500993

loop_
_symmetry_equiv_pos_as_xyz
'x, y, z'
'x+1/2, -y, -z+1/4'
'-x, -y+1/2, -z+1/4'
'-x+1/2, -y+1/2, z+1/2'
'-x, y+1/2, -z+3/4'
'x+1/2, y, -z+3/4'
'-x+1/2, y+1/2, z'
'x, -y, z+1/2'
'-y, x+1/2, z+1/4'
'y, x, -z+1/2'
'-y+1/2, -x+1/2, -z'
'-y, x, -z'
'y+1/2, -x+1/2, -z+1/2'
'y, x+1/2, z+3/4'
'y+1/2, -x, z+3/4'
'-y+1/2, -x, z+1/4'
'x+1/2, y+1/2, z+1/2'
'x+1, -y+1/2, -z+3/4'
'-x+1/2, -y+1, -z+3/4'
'-x+1, -y+1, z+1'
'-x+1/2, y+1, -z+5/4'
'x+1, y+1/2, -z+5/4'
'-x+1, y+1, z+1/2'
'x+1/2, -y+1/2, z+1'
'-y+1/2, x+1, z+3/4'
'y+1/2, x+1/2, -z+1'
'-y+1, -x+1, -z+1/2'
'-y+1/2, x+1/2, -z+1/2'
'y+1, -x+1, -z+1'
'y+1/2, x+1, z+5/4'
'y+1, -x+1/2, z+5/4'
'-y+1, -x+1/2, z+3/4'

loop_
_atom_site_label
_atom_site_type_symbol
_atom_site_fract_x
_atom_site_fract_y
_atom_site_fract_z
_atom_site_U_iso_or_equiv
_atom_site_adp_type
_atom_site_occupancy
_atom_site_symmetry_multiplicity
_atom_site_calc_flag
_atom_site_refinement_flags
C1 C 0.4863(2) 0.94292(17) 0.0012(2) 0.0508(13) Uani 1 1 d .
C2 C 0.54418(16) 0.95582(16) 0.0000 0.0465(15) Uani 1 2 d S
H2 H 0.5723 0.9277 0.0000 0.056 Uiso 1 2 calc SR
C3 C 0.3107(2) 0.8769(2) 0.11192(19) 0.0451(11) Uani 1 1 d .
C4 C 0.3791(2) 0.7680(2) -0.0610(2) 0.0524(12) Uani 1 1 d .
C5 C 0.2924(2) 0.8761(2) 0.1752(2) 0.0625(15) Uani 1 1 d .
H5 H 0.3189 0.8736 0.2075 0.075 Uiso 1 1 calc R
O1 O 0.46891(17) 0.89070(16) 0.0065(2) 0.0724(12) Uani 1 1 d .
O2 O 0.36018(19) 0.87643(19) 0.09960(19) 0.0718(12) Uani 1 1 d .
O3 O 0.3825(2) 0.7875(2) -0.00638(17) 0.0766(14) Uani 1 1 d .
Mn1 Mn 0.37919(4) 0.87919(4) 0.0000 0.0670(6) Uani 1 2 d S

loop_
_atom_site_aniso_label
_atom_site_aniso_U_11
_atom_site_aniso_U_22
_atom_site_aniso_U_33
_atom_site_aniso_U_23
_atom_site_aniso_U_13
_atom_site_aniso_U_12
C1 0.058(3) 0.0217(17) 0.073(3) 0.0117(19) 0.046(2) -0.0007(18)
C2 0.0323(18) 0.0323(18) 0.075(4) 0.015(2) 0.015(2) 0.013(2)
C3 0.041(2) 0.058(3) 0.037(2) 0.0021(19) -0.0169(18) -0.0139(19)
C4 0.061(3) 0.061(3) 0.036(2) 0.016(2) 0.015(2) -0.012(2)
C5 0.051(3) 0.088(4) 0.049(3) -0.014(3) -0.018(2) -0.015(3)
O1 0.057(2) 0.0418(19) 0.118(3) 0.009(2) 0.004(2) -0.0063(16)
O2 0.057(2) 0.103(3) 0.055(2) -0.0064(19) -0.0141(18) -0.005(2)
O3 0.107(4) 0.070(3) 0.052(2) 0.0075(18) -0.024(2) -0.030(2)
Mn1 0.0660(7) 0.0660(7) 0.0690(9) 0.0049(5) -0.0049(5) -0.0227(6)

loop_
_atom_type_symbol
_atom_type_description
_atom_type_scat_dispersion_real
_atom_type_scat_dispersion_imag
_atom_type_scat_source
C C 0.0181 0.0091 'International Tables Vol C Tables 4.2.6.8 and 6.1.1.4'
H H 0.0000 0.0000 'International Tables Vol C Tables 4.2.6.8 and 6.1.1.4'
O O 0.0492 0.0322 'International Tables Vol C Tables 4.2.6.8 and 6.1.1.4'
Mn Mn -0.5299 2.8052 'International Tables Vol C Tables 4.2.6.8 and 6.1.1.4'
N N 0.0311 0.0180 'International Tables Vol C Tables 4.2.6.8 and 6.1.1.4'

loop_
_geom_angle_atom_site_label_1
_geom_angle_atom_site_label_2
_geom_angle_atom_site_label_3
_geom_angle
_geom_angle_site_symmetry_1
_geom_angle_site_symmetry_3
O1 C1 C2 121.0(4) . .
O1 C1 C1 116.6(3) . 26_454
C2 C1 C1 122.4(3) . 26_454
C1 C2 C1 115.2(5) 11_665 .
C1 C2 H2 122.4 11_665 .
C1 C2 H2 122.4 . .
O2 C3 C5 120.3(4) . .
O2 C3 C4 119.8(4) . 26_454
C5 C3 C4 119.8(5) . 26_454
O3 C4 C5 123.2(4) . 15_464
O3 C4 C3 116.1(5) . 26_454
C5 C4 C3 120.6(4) 15_464 26_454
C3 C5 C4 119.3(4) . 9_655
C3 C5 H5 120.3 . .
C4 C5 H5 120.3 9_655 .
C1 O1 Mn1 115.2(3) . .
C3 O2 Mn1 114.6(3) . .
C4 O3 Mn1 114.8(3) . .
O1 Mn1 O1 75.7(2) 26_454 .
O1 Mn1 O3 95.43(16) 26_454 26_454
O1 Mn1 O3 168.08(18) . 26_454
O1 Mn1 O3 168.08(19) 26_454 .
O1 Mn1 O3 95.43(16) . .
O3 Mn1 O3 94.4(3) 26_454 .
O1 Mn1 O2 96.83(17) 26_454 .
O1 Mn1 O2 98.24(17) . .
O3 Mn1 O2 74.62(15) 26_454 .
O3 Mn1 O2 92.27(16) . .
O1 Mn1 O2 98.24(17) 26_454 26_454
O1 Mn1 O2 96.83(17) . 26_454
O3 Mn1 O2 92.27(16) 26_454 26_454
O3 Mn1 O2 74.62(15) . 26_454
O2 Mn1 O2 160.9(2) . 26_454

loop_
_geom_bond_atom_site_label_1
_geom_bond_atom_site_label_2
_geom_bond_distance
_geom_bond_site_symmetry_2
C1 O1 1.294(6) .
C1 C2 1.389(5) .
C1 C1 1.439(9) 26_454
C2 C1 1.389(5) 11_665
C2 H2 0.9300 .
C3 O2 1.190(6) .
C3 C5 1.415(7) .
C3 C4 1.477(6) 26_454
C4 O3 1.253(6) .
C4 C5 1.448(8) 15_464
C4 C3 1.477(6) 26_454
C5 C4 1.448(8) 9_655
C5 H5 0.9300 .
O1 Mn1 2.123(4) .
O2 Mn1 2.171(4) .
O3 Mn1 2.154(5) .
Mn1 O1 2.123(4) 26_454
Mn1 O3 2.154(5) 26_454
Mn1 O2 2.171(4) 26_454

loop_
_platon_squeeze_void_nr
_platon_squeeze_void_average_x
_platon_squeeze_void_average_y
_platon_squeeze_void_average_z
_platon_squeeze_void_volume
_platon_squeeze_void_count_electrons
_platon_squeeze_void_content
1 -0.003 -0.002 -0.011 8723 3290 ' '
